data_4133182
loop_
_publ_author_name
'Cao, Zhi-Chao'
'Xie, Si-Jun'
'Fang, Huayi'
'Shi, Zhang-Jie'

_publ_section_title
;
 Ni-Catalyzed Cross-Coupling of Dimethyl Aryl Amines with Arylboronic
 Esters under Reductive Conditions.
;
_journal_issue 42
_journal_name_full 'Journal of the American Chemical Society'
_journal_page_first 13575
_journal_page_last 13579
_journal_paper_doi 10.1021/jacs.8b08779
_journal_volume 140
_journal_year 2018
_chemical_formula_sum 'C46 H56 Br N4 Ni'
_chemical_formula_weight 803.56
_space_group_crystal_system orthorhombic
_space_group_IT_number 70
_space_group_name_Hall '-F 2uv 2vw'
_space_group_name_H-M_alt 'F d d d :2'
_atom_sites_solution_hydrogens geom
_audit_creation_method SHELXL-2014/7
_cell_angle_alpha 90
_cell_angle_beta 90
_cell_angle_gamma 90
_cell_formula_units_Z 8
_cell_length_a 15.0781(6)
_cell_length_b 19.0103(7)
_cell_length_c 29.5991(16)
_cell_measurement_reflns_used 7123
_cell_measurement_temperature 173(2)
_cell_measurement_theta_max 56.32
_cell_measurement_theta_min 3.50
_cell_volume 8484.3(6)
_computing_cell_refinement 'Bruker SAINT'
_computing_data_collection 'Bruker APEX2'
_computing_data_reduction 'Bruker SAINT'
_computing_molecular_graphics 'Bruker SHELXTL'
_computing_publication_material 'Bruker SHELXTL'
_computing_structure_refinement 'SHELXL-2014/7 (Sheldrick, 2014)'
_computing_structure_solution 'SHELXS-97 (Sheldrick 2008)'
_diffrn_ambient_temperature 173(2)
_diffrn_measured_fraction_theta_full 0.998
_diffrn_measured_fraction_theta_max 0.998
_diffrn_measurement_device_type 'Bruker APEX-II CCD'
_diffrn_measurement_method '\f and \w scans'
_diffrn_radiation_type GaK\a
_diffrn_radiation_wavelength 1.34138
_diffrn_reflns_av_R_equivalents 0.0523
_diffrn_reflns_av_unetI/netI 0.0358
_diffrn_reflns_Laue_measured_fraction_full 0.998
_diffrn_reflns_Laue_measured_fraction_max 0.998
_diffrn_reflns_limit_h_max 18
_diffrn_reflns_limit_h_min -18
_diffrn_reflns_limit_k_max 23
_diffrn_reflns_limit_k_min -23
_diffrn_reflns_limit_l_max 34
_diffrn_reflns_limit_l_min -36
_diffrn_reflns_number 17049
_diffrn_reflns_point_group_measured_fraction_full 0.998
_diffrn_reflns_point_group_measured_fraction_max 0.998
_diffrn_reflns_theta_full 53.594
_diffrn_reflns_theta_max 55.994
_diffrn_reflns_theta_min 5.081
_exptl_absorpt_coefficient_mu 3.392
_exptl_absorpt_correction_T_max 0.805
_exptl_absorpt_correction_T_min 0.639
_exptl_absorpt_correction_type multi-scan
_exptl_absorpt_process_details sadabs
_exptl_crystal_colour yellow
_exptl_crystal_density_diffrn 1.258
_exptl_crystal_description block
_exptl_crystal_F_000 3384
_exptl_crystal_size_max 0.200
_exptl_crystal_size_mid 0.120
_exptl_crystal_size_min 0.060
_refine_diff_density_max 0.780
_refine_diff_density_min -0.554
_refine_diff_density_rms 0.061
_refine_ls_extinction_method none
_refine_ls_goodness_of_fit_ref 1.136
_refine_ls_hydrogen_treatment constr
_refine_ls_matrix_type full
_refine_ls_number_parameters 128
_refine_ls_number_reflns 2105
_refine_ls_number_restraints 12
_refine_ls_restrained_S_all 1.177
_refine_ls_R_factor_all 0.0928
_refine_ls_R_factor_gt 0.0866
_refine_ls_shift/su_max 0.003
_refine_ls_shift/su_mean 0.000
_refine_ls_structure_factor_coef Fsqd
_refine_ls_weighting_details 'w=1/[\s^2^(Fo^2^)+(0.0930P)^2^+55.9490P] where P=(Fo^2^+2Fc^2^)/3'
_refine_ls_weighting_scheme calc
_refine_ls_wR_factor_gt 0.2476
_refine_ls_wR_factor_ref 0.2514
_reflns_Friedel_coverage 0.000
_reflns_number_gt 1829
_reflns_number_total 2105
_reflns_threshold_expression 'I > 2\s(I)'
_cod_data_source_file ja8b08779_si_004.cif
_cod_data_source_block ga_80821ba_a
_cod_original_sg_symbol_H-M 'F d d d'
_cod_database_code 4133182
_shelx_shelxl_version_number 2014/7
_shelx_space_group_comment
; 
The symmetry employed for this shelxl refinement is uniquely defined 
by the following loop, which should always be used as a source of 
symmetry information in preference to the above space-group names. 
They are only intended as comments. 
;
_shelx_estimated_absorpt_t_min 0.550
_shelx_estimated_absorpt_t_max 0.822

loop_
_space_group_symop_operation_xyz
'x, y, z'
'-x+3/4, -y+3/4, z'
'-x+3/4, y, -z+3/4'
'x, -y+3/4, -z+3/4'
'x, y+1/2, z+1/2'
'-x+3/4, -y+5/4, z+1/2'
'-x+3/4, y+1/2, -z+5/4'
'x, -y+5/4, -z+5/4'
'x+1/2, y, z+1/2'
'-x+5/4, -y+3/4, z+1/2'
'-x+5/4, y, -z+5/4'
'x+1/2, -y+3/4, -z+5/4'
'x+1/2, y+1/2, z'
'-x+5/4, -y+5/4, z'
'-x+5/4, y+1/2, -z+3/4'
'x+1/2, -y+5/4, -z+3/4'
'-x, -y, -z'
'x-3/4, y-3/4, -z'
'x-3/4, -y, z-3/4'
'-x, y-3/4, z-3/4'
'-x, -y+1/2, -z+1/2'
'x-3/4, y-1/4, -z+1/2'
'x-3/4, -y+1/2, z-1/4'
'-x, y-1/4, z-1/4'
'-x+1/2, -y, -z+1/2'
'x-1/4, y-3/4, -z+1/2'
'x-1/4, -y, z-1/4'
'-x+1/2, y-3/4, z-1/4'
'-x+1/2, -y+1/2, -z'
'x-1/4, y-1/4, -z'
'x-1/4, -y+1/2, z-3/4'
'-x+1/2, y-1/4, z-3/4'

loop_
_atom_site_label
_atom_site_type_symbol
_atom_site_fract_x
_atom_site_fract_y
_atom_site_fract_z
_atom_site_U_iso_or_equiv
_atom_site_adp_type
_atom_site_occupancy
_atom_site_site_symmetry_order
_atom_site_calc_flag
_atom_site_refinement_flags_posn
_atom_site_refinement_flags_adp
_atom_site_refinement_flags_occupancy
Ni1 Ni 0.6250 0.64584(8) 0.6250 0.0579(6) Uani 0.5 2 d S T P
Br1 Br 0.6250 0.77396(9) 0.6250 0.0937(7) Uani 0.5 2 d S T P
N1 N 0.5580(2) 0.64269(18) 0.53272(13) 0.0574(9) Uani 1 1 d . . .
C1 C 0.6250 0.6250 0.5615(3) 0.0665(17) Uani 1 2 d S T P
C2 C 0.5823(3) 0.6363(2) 0.48738(16) 0.0565(10) Uani 1 1 d . . .
C3 C 0.4721(3) 0.6670(2) 0.54686(16) 0.0593(11) Uani 1 1 d . . .
C4 C 0.4089(3) 0.6186(2) 0.55999(17) 0.0622(11) Uani 1 1 d . . .
C5 C 0.3243(3) 0.6441(3) 0.56988(18) 0.0746(14) Uani 1 1 d . . .
H5 H 0.2799 0.6119 0.5794 0.090 Uiso 1 1 calc R U .
C6 C 0.3030(4) 0.7142(4) 0.5664(2) 0.0859(18) Uani 1 1 d . . .
C7 C 0.3689(5) 0.7605(3) 0.5553(3) 0.104(2) Uani 1 1 d . . .
H7 H 0.3557 0.8094 0.5545 0.125 Uiso 1 1 calc R U .
C8 C 0.4541(4) 0.7387(3) 0.5453(2) 0.093(2) Uani 1 1 d . . .
C9 C 0.4320(4) 0.5422(3) 0.5640(2) 0.0863(17) Uani 1 1 d . . .
H9A H 0.4499 0.5241 0.5343 0.129 Uiso 1 1 calc R U .
H9B H 0.3802 0.5160 0.5748 0.129 Uiso 1 1 calc R U .
H9C H 0.4810 0.5365 0.5854 0.129 Uiso 1 1 calc R U .
C10 C 0.2102(5) 0.7401(5) 0.5766(3) 0.120(3) Uani 1 1 d . U .
H10A H 0.1708 0.6998 0.5813 0.180 Uiso 1 1 calc R U .
H10B H 0.1885 0.7683 0.5512 0.180 Uiso 1 1 calc R U .
H10C H 0.2113 0.7691 0.6040 0.180 Uiso 1 1 calc R U .
C11 C 0.5235(7) 0.7905(4) 0.5325(4) 0.141(3) Uani 1 1 d . U .
H11A H 0.5254 0.7951 0.4995 0.211 Uiso 1 1 calc R U .
H11B H 0.5813 0.7743 0.5436 0.211 Uiso 1 1 calc R U .
H11C H 0.5095 0.8362 0.5460 0.211 Uiso 1 1 calc R U .
C12 C 0.5186(3) 0.6477(3) 0.44955(18) 0.0670(12) Uani 1 1 d . . .
H12A H 0.5505 0.6463 0.4207 0.101 Uiso 1 1 calc R U .
H12B H 0.4900 0.6937 0.4531 0.101 Uiso 1 1 calc R U .
H12C H 0.4734 0.6106 0.4500 0.101 Uiso 1 1 calc R U .

loop_
_atom_site_aniso_label
_atom_site_aniso_U_11
_atom_site_aniso_U_22
_atom_site_aniso_U_33
_atom_site_aniso_U_23
_atom_site_aniso_U_13
_atom_site_aniso_U_12
Ni1 0.0454(8) 0.0532(12) 0.0751(11) 0.000 0.0067(9) 0.000
Br1 0.1077(15) 0.0724(10) 0.1010(13) 0.000 0.0359(11) 0.000
N1 0.0441(18) 0.0530(19) 0.075(2) -0.0023(16) 0.0014(16) 0.0020(15)
C1 0.042(3) 0.074(4) 0.083(4) 0.000 0.000 -0.006(3)
C2 0.048(2) 0.045(2) 0.077(3) 0.0013(18) -0.002(2) 0.0049(16)
C3 0.048(2) 0.053(2) 0.077(3) 0.000(2) 0.002(2) 0.0063(18)
C4 0.048(2) 0.061(3) 0.078(3) 0.000(2) -0.003(2) 0.0043(19)
C5 0.049(2) 0.097(4) 0.078(3) -0.004(3) 0.003(2) 0.001(2)
C6 0.062(3) 0.114(5) 0.082(4) 0.003(3) 0.003(3) 0.037(3)
C7 0.109(5) 0.075(4) 0.127(5) 0.024(4) 0.048(4) 0.037(4)
C8 0.099(4) 0.053(3) 0.126(5) 0.006(3) 0.048(4) 0.013(3)
C9 0.075(3) 0.057(3) 0.126(5) 0.015(3) 0.014(3) -0.004(2)
C10 0.080(4) 0.170(7) 0.111(5) -0.003(5) 0.008(4) 0.057(5)
C11 0.154(6) 0.073(4) 0.196(7) -0.018(4) 0.088(6) -0.016(4)
C12 0.053(3) 0.065(3) 0.084(3) 0.004(2) -0.002(2) 0.004(2)

loop_
_atom_type_symbol
_atom_type_description
_atom_type_scat_dispersion_real
_atom_type_scat_dispersion_imag
_atom_type_scat_source
C C 0.0137 0.0067 'International Tables Vol C Tables 4.2.6.8 and 6.1.1.4'
H H 0.0000 0.0000 'International Tables Vol C Tables 4.2.6.8 and 6.1.1.4'
Br Br -0.9338 1.0006 'International Tables Vol C Tables 4.2.6.8 and 6.1.1.4'
N N 0.0241 0.0134 'International Tables Vol C Tables 4.2.6.8 and 6.1.1.4'
Ni Ni -1.3357 3.2904 'International Tables Vol C Tables 4.2.6.8 and 6.1.1.4'

loop_
_geom_angle_atom_site_label_1
_geom_angle_atom_site_label_2
_geom_angle_atom_site_label_3
_geom_angle
_geom_angle_site_symmetry_1
_geom_angle_site_symmetry_3
Ni1 Ni1 C1 78.10(6) 14 11
Ni1 Ni1 C1 78.10(6) 14 .
C1 Ni1 C1 156.20(13) 11 .
Ni1 Ni1 Br1 180.0 14 .
C1 Ni1 Br1 101.90(6) 11 .
C1 Ni1 Br1 101.90(6) . .
C1 N1 C2 112.6(4) . .
C1 N1 C3 124.4(4) . .
C2 N1 C3 123.0(4) . .
N1 C1 N1 102.7(6) 14 .
N1 C1 Ni1 131.5(3) 14 .
N1 C1 Ni1 124.1(3) . .
N1 C1 Ni1 124.1(3) 14 14
N1 C1 Ni1 131.5(3) . 14
Ni1 C1 Ni1 23.80(13) . 14
C2 C2 N1 106.0(2) 14 .
C2 C2 C12 131.1(3) 14 .
N1 C2 C12 122.7(4) . .
C4 C3 C8 121.9(4) . .
C4 C3 N1 119.4(4) . .
C8 C3 N1 118.7(4) . .
C3 C4 C5 117.3(4) . .
C3 C4 C9 120.5(4) . .
C5 C4 C9 122.2(5) . .
C6 C5 C4 122.3(5) . .
C6 C5 H5 118.8 . .
C4 C5 H5 118.8 . .
C7 C6 C5 118.2(5) . .
C7 C6 C10 120.6(6) . .
C5 C6 C10 121.1(7) . .
C6 C7 C8 122.2(5) . .
C6 C7 H7 118.9 . .
C8 C7 H7 118.9 . .
C7 C8 C3 117.9(5) . .
C7 C8 C11 120.7(6) . .
C3 C8 C11 121.4(6) . .
C4 C9 H9A 109.5 . .
C4 C9 H9B 109.5 . .
H9A C9 H9B 109.5 . .
C4 C9 H9C 109.5 . .
H9A C9 H9C 109.5 . .
H9B C9 H9C 109.5 . .
C6 C10 H10A 109.5 . .
C6 C10 H10B 109.5 . .
H10A C10 H10B 109.5 . .
C6 C10 H10C 109.5 . .
H10A C10 H10C 109.5 . .
H10B C10 H10C 109.5 . .
C8 C11 H11A 109.5 . .
C8 C11 H11B 109.5 . .
H11A C11 H11B 109.5 . .
C8 C11 H11C 109.5 . .
H11A C11 H11C 109.5 . .
H11B C11 H11C 109.5 . .
C2 C12 H12A 109.5 . .
C2 C12 H12B 109.5 . .
H12A C12 H12B 109.5 . .
C2 C12 H12C 109.5 . .
H12A C12 H12C 109.5 . .
H12B C12 H12C 109.5 . .

loop_
_geom_bond_atom_site_label_1
_geom_bond_atom_site_label_2
_geom_bond_distance
_geom_bond_site_symmetry_2
Ni1 Ni1 0.792(3) 14
Ni1 C1 1.922(7) 11
Ni1 C1 1.922(7) .
Ni1 Br1 2.436(2) .
N1 C1 1.363(6) .
N1 C2 1.396(6) .
N1 C3 1.438(5) .
C1 N1 1.363(6) 14
C1 Ni1 1.922(7) 14
C2 C2 1.356(8) 14
C2 C12 1.492(7) .
C3 C4 1.380(7) .
C3 C8 1.392(7) .
C4 C5 1.395(7) .
C4 C9 1.498(7) .
C5 C6 1.374(8) .
C5 H5 0.9500 .
C6 C7 1.367(9) .
C6 C10 1.514(8) .
C7 C8 1.382(8) .
C7 H7 0.9500 .
C8 C11 1.485(9) .
C9 H9A 0.9800 .
C9 H9B 0.9800 .
C9 H9C 0.9800 .
C10 H10A 0.9800 .
C10 H10B 0.9800 .
C10 H10C 0.9800 .
C11 H11A 0.9800 .
C11 H11B 0.9800 .
C11 H11C 0.9800 .
C12 H12A 0.9800 .
C12 H12B 0.9800 .
C12 H12C 0.9800 .

loop_
_geom_torsion_atom_site_label_1
_geom_torsion_atom_site_label_2
_geom_torsion_atom_site_label_3
_geom_torsion_atom_site_label_4
_geom_torsion
_geom_torsion_site_symmetry_4
C2 N1 C1 N1 0.0(2) 14
C3 N1 C1 N1 -178.6(4) 14
C2 N1 C1 Ni1 166.3(2) .
C3 N1 C1 Ni1 -12.3(4) .
C2 N1 C1 Ni1 -164.9(2) 14
C3 N1 C1 Ni1 16.5(5) 14
C1 N1 C2 C2 0.1(5) 14
C3 N1 C2 C2 178.7(4) 14
C1 N1 C2 C12 175.5(3) .
C3 N1 C2 C12 -5.9(6) .
C1 N1 C3 C4 -81.5(5) .
C2 N1 C3 C4 100.0(5) .
C1 N1 C3 C8 100.8(6) .
C2 N1 C3 C8 -77.6(6) .
C8 C3 C4 C5 2.7(8) .
N1 C3 C4 C5 -174.9(4) .
C8 C3 C4 C9 -176.3(6) .
N1 C3 C4 C9 6.1(7) .
C3 C4 C5 C6 0.8(8) .
C9 C4 C5 C6 179.8(6) .
C4 C5 C6 C7 -3.8(9) .
C4 C5 C6 C10 179.0(6) .
C5 C6 C7 C8 3.6(11) .
C10 C6 C7 C8 -179.2(7) .
C6 C7 C8 C3 -0.3(12) .
C6 C7 C8 C11 178.8(8) .
C4 C3 C8 C7 -2.9(10) .
N1 C3 C8 C7 174.6(6) .
C4 C3 C8 C11 178.0(7) .
N1 C3 C8 C11 -4.4(10) .
